data_2004469
loop_
_publ_author_name
'Kingsford-Adaboh, R.'
'Kashino, S.'
'Sasaki, K.'
'Rouf, A. S. S.'
'Hirota, T.'

_publ_section_title
;
 5-Amino-8-methyl-1,2-dihydrothieno(and
 furo)[2,3-<i>h</i>][1,6]naphthyridines
;
_journal_issue 2
_journal_name_full 'Acta Crystallographica Section C'
_journal_page_first 372
_journal_page_last 375
_journal_paper_doi 10.1107/S0108270195013035
_journal_volume 52
_journal_year 1996
_chemical_formula_sum 'C11 H11 N3 O'
_chemical_formula_weight 201.23
_space_group_IT_number 14
_symmetry_cell_setting monoclinic
_symmetry_space_group_name_Hall '-P 2yn'
_symmetry_space_group_name_H-M 'P 1 21/n 1'
_atom_type_scat_source IntTabIV
_cell_angle_alpha 90
_cell_angle_beta 97.92(6)
_cell_angle_gamma 90
_cell_formula_units_Z 4
_cell_length_a 9.975(5)
_cell_length_b 9.695(5)
_cell_length_c 10.145(9)
_cell_measurement_reflns_used 25
_cell_measurement_temperature 297
_cell_measurement_theta_max 11
_cell_measurement_theta_min 10.5
_cell_volume 971.7(11)
_computing_cell_refinement RASAII
_computing_data_collection 'RASAII (Rigaku Corporation, 1990)'
_computing_data_reduction TEXSAN
_computing_molecular_graphics 'ORTEPII (Johnson, 1976)'
_computing_structure_refinement TEXSAN
_computing_structure_solution MITHRIL
_diffrn_measurement_device 'Rigaku AFC-5R'
_diffrn_measurement_method '\w/2\q scans'
_diffrn_radiation_type MoK\a
_diffrn_radiation_wavelength 0.71073
_diffrn_reflns_av_R_equivalents 0.009
_diffrn_reflns_limit_h_max 12
_diffrn_reflns_limit_h_min 0
_diffrn_reflns_limit_k_max 10
_diffrn_reflns_limit_k_min 0
_diffrn_reflns_limit_l_max 12
_diffrn_reflns_limit_l_min -12
_diffrn_reflns_number 2014
_diffrn_reflns_theta_max 26
_diffrn_standards_decay_% 1
_diffrn_standards_interval_count 97
_diffrn_standards_number 3
_exptl_absorpt_coefficient_mu 0.09
_exptl_absorpt_correction_type none
_exptl_crystal_colour brown
_exptl_crystal_density_diffrn 1.375
_exptl_crystal_description prismatic
_exptl_crystal_size_max 0.52
_exptl_crystal_size_mid 0.40
_exptl_crystal_size_min 0.25
_refine_diff_density_max 0.19
_refine_diff_density_min -0.12
_refine_ls_extinction_coef 'g = 5.93 x 10^-6^'
_refine_ls_extinction_method 'I~corr~ = I~o~(1 + gI~c~)'
_refine_ls_goodness_of_fit_obs 1.87
_refine_ls_hydrogen_treatment refU
_refine_ls_number_parameters 181
_refine_ls_number_reflns 1345
_refine_ls_R_factor_obs 0.038
_refine_ls_shift/esd_max 0.17
_refine_ls_structure_factor_coef F
_refine_ls_weighting_details w=1/\s^2^(F)
_refine_ls_weighting_scheme calc
_refine_ls_wR_factor_obs 0.036
_reflns_number_observed 1345
_reflns_number_total 1922
_reflns_observed_criterion I>3\s(I)
_cod_data_source_file as1216.cif
_cod_data_source_block III
_cod_depositor_comments
;
The following automatic conversions were performed:

'_refine_ls_weighting_scheme' value ' w=1/\s^2^(F)' was changed to
'calc'. New tag '_refine_ls_weighting_details' was created. The value
of the new tag was set to 'w=1/\s^2^(F)'.

Automatic conversion script
Id: cif_fix_values 3143 2015-03-26 13:38:13Z robertas 
;
_cod_original_cell_volume 972(2)
_cod_original_sg_symbol_H-M 'P 21/n'
_cod_database_code 2004469

loop_
_symmetry_equiv_pos_as_xyz
x,y,z
1/2+x,1/2-y,1/2+z
-x,-y,-z
1/2-x,1/2+y,1/2-z

loop_
_atom_site_label
_atom_site_fract_x
_atom_site_fract_y
_atom_site_fract_z
_atom_site_B_iso_or_equiv
O(3) 1.2550(1) -.1069(1) .2556(1) 4.38(6)
N(4) 1.0621(1) .0099(2) .1690(1) 3.57(7)
N(9) 1.0862(1) .2075(2) .5412(1) 3.45(7)
N(14) .8715(2) .1281(2) .0854(2) 4.57(9)
C(1) 1.2990(2) -.0067(2) .4751(2) 4.1(1)
C(2) 1.3413(2) -.1188(2) .3833(2) 4.2(1)
C(5) .9676(2) .1026(2) .1898(2) 3.21(8)
C(6) .8729(2) .2716(2) .3402(2) 3.74(9)
C(7) .8829(2) .3318(2) .4627(2) 4.2(1)
C(8) .9902(2) .2958(2) .5617(2) 3.77(9)
C(10) 1.1732(2) .0473(2) .3941(2) 2.95(7)
C(11) 1.1579(2) -.0120(2) .2727(2) 3.17(8)
C(12) .9691(2) .1728(2) .3151(2) 2.93(7)
C(13) 1.0759(2) .1445(2) .4194(2) 2.84(7)
C(15) .9992(3) .3570(4) .6991(3) 5.7(1)
H(6) .800(2) .299(2) .2698(2) 4.4(4)
H(7) .817(2) .400(2) .480(2) 5.6(5)
H(11) 1.370(2) .069(2) .496(2) 5.7(5)
H(12) 1.285(2) -.046(2) .563(2) 5.2(5)
H(21) 1.433(2) -.109(2) .366(2) 4.5(4)
H(22) 1.324(2) -.217(2) .417(2) 5.8(5)
H(141) .885(2) .090(2) .007(2) 5.6(6)
H(142) .807(2) .184(2) .090(2) 5.9(6)
H(151) .949(3) .434(3) .696(3) 12(1)
H(152) .993(3) .293(4) .763(3) 15(1)
H(153) 1.085(3) .390(3) .723(3) 12(1)

loop_
_geom_angle_atom_site_label_1
_geom_angle_atom_site_label_2
_geom_angle_atom_site_label_3
_geom_angle
_geom_angle_publ_flag
C(2) O(3) C(11) 106.40(10) yes
C(5) N(4) C(11) 115.1(2) yes
C(8) N(9) C(13) 117.7(2) yes
C(2) C(1) C(10) 101.3(2) yes
O(3) C(2) C(1) 107.8(2) yes
N(4) C(5) N(14) 116.0(2) yes
N(4) C(5) C(12) 122.3(2) yes
C(7) C(6) C(12) 119.4(2) yes
C(6) C(7) C(8) 119.8(2) yes
N(9) C(8) C(7) 123.0(2) yes
N(9) C(8) C(15) 116.7(2) yes
C(1) C(10) C(11) 109.4(2) yes
C(1) C(10) C(13) 133.2(2) yes
C(11) C(10) C(13) 117.4(2) yes
O(3) C(11) N(4) 116.7(2) yes
O(3) C(11) C(10) 114.3(2) yes
N(4) C(11) C(10) 129.0(2) yes
N(9) C(13) C(12) 122.8(2) yes
C(10) C(13) C(12) 117.4(2) yes
C(5) C(12) C(6) 124.0(2) yes
C(5) C(12) C(13) 118.8(2) yes
C(6) C(12) C(13) 117.2(2) yes
C(7) C(8) C(15) 120.4(2) yes
C(5) N(14) H(141) 116.0(10) no
C(5) N(14) H(142) 122.0(10) no
H(141) N(14) H(142) 121(2) no
C(2) C(1) H(11) 113.0(10) no
C(2) C(1) H(12) 111.0(10) no
C(10) C(1) H(11) 111.0(10) no
C(10) C(1) H(12) 114.0(10) no
H(11) C(1) H(12) 106.0(10) no
O(3) C(2) H(21) 107.0(10) no
O(3) C(2) H(22) 105.0(10) no
C(1) C(2) H(21) 113.0(10) no
C(1) C(2) H(22) 113.0(10) no
H(21) C(2) H(22) 111(2) no
C(7) C(6) H(6) 120.0(10) no
C(12) C(6) H(6) 120.0(10) no
C(6) C(7) H(7) 119.0(10) no
C(8) C(7) H(7) 121.0(10) no
C(8) C(15) H(151) 109(2) no
C(8) C(15) H(152) 113(2) no
C(8) C(15) H(153) 108(2) no
H(151) C(15) H(152) 120(3) no
H(151) C(15) H(153) 103(3) no
H(152) C(15) H(153) 102(3) no

loop_
_geom_bond_atom_site_label_1
_geom_bond_atom_site_label_2
_geom_bond_distance
_geom_bond_publ_flag
O(3) C(2) 1.458(3) yes
O(3) C(11) 1.364(2) yes
N(4) C(5) 1.340(2) yes
N(4) C(11) 1.338(2) yes
N(9) C(8) 1.323(2) yes
N(9) C(13) 1.369(2) yes
N(14) C(5) 1.350(3) yes
C(1) C(2) 1.528(3) yes
C(1) C(10) 1.497(3) yes
C(5) C(12) 1.440(3) yes
C(6) C(7) 1.364(3) yes
C(6) C(12) 1.404(3) yes
C(7) C(8) 1.407(3) yes
C(8) C(15) 1.506(3) yes
C(10) C(11) 1.348(3) yes
C(10) C(13) 1.401(2) yes
C(12) C(13) 1.421(2) yes
N(14) H(141) 0.90(2) no
N(14) H(142) 0.85(2) no
C(1) H(11) 1.02(2) no
C(1) H(12) 1.00(2) no
C(2) H(21) 0.96(2) no
C(2) H(22) 1.03(2) no
C(6) H(6) 0.99(2) no
C(7) H(7) 0.96(2) no
C(15) H(151) 0.89(3) no
C(15) H(152) 0.90(4) no
C(15) H(153) 0.91(3) no
